data_7230743
loop_
_publ_author_name
'Hughes, Liam'
'McElroy, Con R.'
'Whitwood, Adrian C.'
'Hunt, Andrew J.'

_publ_section_title
;
 Development of pharmaceutically relevant bio-based intermediates though
 aldol condensation and Claisen--Schmidt reactions of
 dihydrolevoglucosenone (Cyrene&#x00AE;)
;
_journal_issue 19
_journal_name_full 'Green Chemistry'
_journal_page_first 4423
_journal_paper_doi 10.1039/C8GC01227J
_journal_volume 20
_journal_year 2018
_chemical_absolute_configuration ad
_chemical_formula_moiety 'C14 H14 O3'
_chemical_formula_sum 'C14 H14 O3'
_chemical_formula_weight 230.25
_space_group_crystal_system orthorhombic
_space_group_IT_number 19
_space_group_name_Hall 'P 2ac 2ab'
_space_group_name_H-M_alt 'P 21 21 21'
_symmetry_space_group_name_Hall 'P 2ac 2ab'
_symmetry_space_group_name_H-M 'P 21 21 21'
_atom_sites_solution_hydrogens geom
_atom_sites_solution_primary iterative
_audit_creation_date 2017-04-27
_audit_creation_method
;
Olex2 1.2
(compiled 2017.03.28 svn.r3405 for OlexSys, GUI svn.r5335)
;
_audit_update_record
;
2018-04-17 deposited with the CCDC.
2018-05-25 downloaded from the CCDC.
;
_cell_angle_alpha 90
_cell_angle_beta 90
_cell_angle_gamma 90
_cell_formula_units_Z 4
_cell_length_a 6.47958(16)
_cell_length_b 7.89044(19)
_cell_length_c 22.4589(6)
_cell_measurement_reflns_used 2604
_cell_measurement_temperature 109.9(2)
_cell_measurement_theta_max 70.8100
_cell_measurement_theta_min 7.0940
_cell_volume 1148.25(5)
_computing_cell_refinement 'CrysAlisPro 1.171.38.43d (Rigaku OD, 2015)'
_computing_data_collection 'CrysAlisPro 1.171.38.43d (Rigaku OD, 2015)'
_computing_data_reduction 'CrysAlisPro 1.171.38.43d (Rigaku OD, 2015)'
_computing_molecular_graphics 'Olex2 (Dolomanov et al., 2009)'
_computing_publication_material 'Olex2 (Dolomanov et al., 2009)'
_computing_structure_refinement 'ShelXL (Sheldrick, 2015)'
_computing_structure_solution
;
Superflip (Palatinus & Chapuis, 2007;Palatinus & van der Lee, 2008;
Palatinus et al., 2012)
;
_diffrn_ambient_environment N~2~
_diffrn_ambient_temperature 109.9(2)
_diffrn_detector 'CCD plate'
_diffrn_detector_area_resol_mean 16.1450
_diffrn_detector_type Eos
_diffrn_measured_fraction_theta_full 1.000
_diffrn_measured_fraction_theta_max 0.992
_diffrn_measurement_details
;
List of Runs (angles in degrees, time in seconds):

  # Type    Start    End  Width  t~exp~   \w     \q     \k     \f   Frames
#--------------------------------------------------------------------------
  1  \w    -21.00  69.00   1.00    1.00    --    0.00  57.00-180.00   90
  2  \w    -21.00  69.00   1.00    1.00    --    0.00  57.00  90.00   90
  3  \w    -16.00  84.00   1.00    1.00    --   54.00 -77.00 120.00  100
  4  \w    -19.00  98.00   1.00    1.00    --   54.00 -19.00  60.00  117
  5  \w     74.00 178.00   1.00    1.00    --  108.00  25.00  60.00  104
  6  \w    100.00 178.00   1.00    1.00    --  108.00 111.00 120.00   78
  7  \w    100.00 178.00   1.00    1.00    --  108.00 111.00  30.00   78
  8  \w     36.00 116.00   1.00    1.00    --  108.00-111.00-150.00   80
  9  \w    100.00 178.00   1.00    1.00    --  108.00 111.00 -90.00   78
 10  \w    -21.00  69.00   1.00    1.00    --    0.00  57.00 -90.00   90
 11  \w     33.00 123.00   1.00    1.00    --   54.00  57.00  90.00   90
 12  \w     28.00 126.00   1.00    1.00    --   54.00  37.00-150.00   98
 13  \w     78.00 109.00   1.00    1.00    --  108.00  77.00-180.00   31
;
_diffrn_measurement_device 'four-circle diffractometer'
_diffrn_measurement_device_type 'SuperNova, Dual, Cu at zero, Eos'
_diffrn_measurement_method '\w scans'
_diffrn_orient_matrix_type 'CrysAlisPro convention (1999,Acta A55,543-557)'
_diffrn_orient_matrix_UB_11 0.0335500000
_diffrn_orient_matrix_UB_12 0.0260586000
_diffrn_orient_matrix_UB_13 -0.0672907000
_diffrn_orient_matrix_UB_21 0.0401513000
_diffrn_orient_matrix_UB_22 -0.1912578000
_diffrn_orient_matrix_UB_23 -0.0074657000
_diffrn_orient_matrix_UB_31 -0.2319613000
_diffrn_orient_matrix_UB_32 -0.0293545000
_diffrn_orient_matrix_UB_33 -0.0109620000
_diffrn_radiation_monochromator mirror
_diffrn_radiation_probe x-ray
_diffrn_radiation_type CuK\a
_diffrn_radiation_wavelength 1.54184
_diffrn_reflns_av_R_equivalents 0.0270
_diffrn_reflns_av_unetI/netI 0.0316
_diffrn_reflns_Laue_measured_fraction_full 1.000
_diffrn_reflns_Laue_measured_fraction_max 0.992
_diffrn_reflns_limit_h_max 6
_diffrn_reflns_limit_h_min -7
_diffrn_reflns_limit_k_max 9
_diffrn_reflns_limit_k_min -8
_diffrn_reflns_limit_l_max 27
_diffrn_reflns_limit_l_min -26
_diffrn_reflns_number 5107
_diffrn_reflns_point_group_measured_fraction_full 0.948
_diffrn_reflns_point_group_measured_fraction_max 0.927
_diffrn_reflns_theta_full 67.684
_diffrn_reflns_theta_max 71.108
_diffrn_reflns_theta_min 3.937
_diffrn_source 'micro-focus sealed X-ray tube'
_diffrn_source_type 'SuperNova (Cu) X-ray Source'
_exptl_absorpt_coefficient_mu 0.759
_exptl_absorpt_correction_T_max 0.940
_exptl_absorpt_correction_T_min 0.800
_exptl_absorpt_correction_type analytical
_exptl_absorpt_process_details
;
CrysAlisPro 1.171.38.43d (Rigaku Oxford Diffraction, 2015)
Analytical numeric absorption correction using a multifaceted crystal
            model based on expressions derived by R.C. Clark & J.S. Reid.
(Clark, R. C. & Reid, J. S. (1995). Acta Cryst. A51, 887-897)
Empirical absorption correction using spherical harmonics,
 implemented in SCALE3 ABSPACK scaling algorithm.
;
_exptl_crystal_colour colourless
_exptl_crystal_colour_primary colourless
_exptl_crystal_density_diffrn 1.332
_exptl_crystal_description block
_exptl_crystal_F_000 488
_exptl_crystal_recrystallization_method 'Re-crystallisation from solvent: ethanol'
_exptl_crystal_size_max 0.524
_exptl_crystal_size_mid 0.135
_exptl_crystal_size_min 0.086
_refine_diff_density_max 0.157
_refine_diff_density_min -0.190
_refine_diff_density_rms 0.040
_refine_ls_abs_structure_details
;
 Flack x determined using 687 quotients [(I+)-(I-)]/[(I+)+(I-)]
 (Parsons, Flack and Wagner, Acta Cryst. B69 (2013) 249-259).
;
_refine_ls_abs_structure_Flack 0.06(13)
_refine_ls_extinction_method none
_refine_ls_goodness_of_fit_ref 1.067
_refine_ls_hydrogen_treatment constr
_refine_ls_matrix_type full
_refine_ls_number_parameters 155
_refine_ls_number_reflns 2057
_refine_ls_number_restraints 0
_refine_ls_restrained_S_all 1.067
_refine_ls_R_factor_all 0.0360
_refine_ls_R_factor_gt 0.0334
_refine_ls_shift/su_max 0.000
_refine_ls_shift/su_mean 0.000
_refine_ls_structure_factor_coef Fsqd
_refine_ls_weighting_details 'w=1/[\s^2^(Fo^2^)+(0.0465P)^2^+0.1783P] where P=(Fo^2^+2Fc^2^)/3'
_refine_ls_weighting_scheme calc
_refine_ls_wR_factor_gt 0.0839
_refine_ls_wR_factor_ref 0.0864
_reflns_Friedel_coverage 0.575
_reflns_Friedel_fraction_full 0.870
_reflns_Friedel_fraction_max 0.834
_reflns_number_gt 1943
_reflns_number_total 2057
_reflns_threshold_expression 'I > 2\s(I)'
_cod_data_source_file c8gc01227j2.cif
_cod_data_source_block jhc1708
_cod_depositor_comments 'Adding full bibliography for 7230738--7230745.cif.'
_cod_database_code 7230743
_shelx_shelxl_version_number 2014/7
_chemical_oxdiff_formula 'C14 H14 O3'
_chemical_oxdiff_usercomment 'Liam Hughes lmh4Methyl'
_shelx_space_group_comment
;
The symmetry employed for this shelxl refinement is uniquely defined
by the following loop, which should always be used as a source of
symmetry information in preference to the above space-group names.
They are only intended as comments.
;
_reflns_odcompleteness_completeness 99.92
_reflns_odcompleteness_iscentric 1
_reflns_odcompleteness_theta 66.65
_olex2_refinement_description
;
1. Fixed Uiso
 At 1.2 times of:
  All C(H) groups, All C(H,H) groups
 At 1.5 times of:
  All C(H,H,H) groups
2.a Ternary CH refined with riding coordinates:
 C2(H2), C12(H12)
2.b Secondary CH2 refined with riding coordinates:
 C1(H1A,H1B), C3(H3A,H3B)
2.c Aromatic/amide H refined with riding coordinates:
 C5(H5), C7(H7), C8(H8), C10(H10), C11(H11)
2.d Idealised Me refined as rotating group:
 C14(H14A,H14B,H14C)
;
_olex2_date_sample_data_collection 2017-04-25
_olex2_date_sample_submission 2017-04-05
_olex2_exptl_crystal_mounting_method 'oil on micromount'
_olex2_submission_original_sample_id lmh4Methyl
_olex2_submission_special_instructions 'No special instructions were received'
_oxdiff_exptl_absorpt_empirical_details
;
Empirical correction (ABSPACK) includes:
- Absorption correction using spherical harmonics
- Frame scaling
;
_oxdiff_exptl_absorpt_empirical_full_max 1.238
_oxdiff_exptl_absorpt_empirical_full_min 0.588

loop_
_space_group_symop_operation_xyz
'x, y, z'
'-x+1/2, -y, z+1/2'
'x+1/2, -y+1/2, -z'
'-x, y+1/2, -z+1/2'

loop_
_atom_site_label
_atom_site_type_symbol
_atom_site_fract_x
_atom_site_fract_y
_atom_site_fract_z
_atom_site_U_iso_or_equiv
_atom_site_adp_type
_atom_site_occupancy
_atom_site_site_symmetry_order
_atom_site_calc_flag
_atom_site_refinement_flags_posn
C1 C 0.8208(3) 0.6231(3) 0.21525(9) 0.0195(5) Uani 1 1 d .
H1A H 0.8853 0.6453 0.1771 0.023 Uiso 1 1 calc R
H1B H 0.8071 0.5016 0.2204 0.023 Uiso 1 1 calc R
C2 C 0.9467(3) 0.7011(3) 0.26605(9) 0.0173(4) Uani 1 1 d .
H2 H 1.0902 0.7191 0.2538 0.021 Uiso 1 1 calc R
C3 C 0.9373(3) 0.6043(3) 0.32440(9) 0.0170(4) Uani 1 1 d .
H3A H 1.0010 0.4940 0.3193 0.020 Uiso 1 1 calc R
H3B H 1.0141 0.6654 0.3546 0.020 Uiso 1 1 calc R
C4 C 0.7165(3) 0.5819(3) 0.34461(9) 0.0160(4) Uani 1 1 d .
C5 C 0.6434(3) 0.4498(3) 0.37597(9) 0.0184(4) Uani 1 1 d .
H5 H 0.5018 0.4477 0.3826 0.022 Uiso 1 1 calc R
C6 C 0.7631(3) 0.3083(3) 0.40087(9) 0.0182(4) Uani 1 1 d .
C7 C 0.9607(3) 0.3308(3) 0.42495(9) 0.0189(4) Uani 1 1 d .
H7 H 1.0199 0.4382 0.4249 0.023 Uiso 1 1 calc R
C8 C 1.0694(3) 0.1955(3) 0.44880(9) 0.0217(5) Uani 1 1 d .
H8 H 1.2001 0.2136 0.4646 0.026 Uiso 1 1 calc R
C9 C 0.9858(4) 0.0330(3) 0.44939(9) 0.0228(5) Uani 1 1 d .
C10 C 0.7881(4) 0.0114(3) 0.42665(10) 0.0239(5) Uani 1 1 d .
H10 H 0.7287 -0.0959 0.4272 0.029 Uiso 1 1 calc R
C11 C 0.6773(4) 0.1460(3) 0.40318(9) 0.0225(5) Uani 1 1 d .
H11 H 0.5444 0.1281 0.3888 0.027 Uiso 1 1 calc R
C12 C 0.6342(3) 0.8149(3) 0.26946(10) 0.0192(4) Uani 1 1 d .
H12 H 0.5464 0.9148 0.2640 0.023 Uiso 1 1 calc R
C13 C 0.5661(3) 0.7129(3) 0.32391(10) 0.0185(5) Uani 1 1 d .
C14 C 1.1072(4) -0.1155(3) 0.47323(11) 0.0315(6) Uani 1 1 d .
H14A H 1.1913 -0.1619 0.4421 0.047 Uiso 1 1 calc GR
H14B H 1.0137 -0.2008 0.4874 0.047 Uiso 1 1 calc GR
H14C H 1.1937 -0.0782 0.5054 0.047 Uiso 1 1 calc GR
O1 O 0.6221(2) 0.70574(19) 0.21924(7) 0.0221(4) Uani 1 1 d .
O2 O 0.8423(2) 0.86185(17) 0.27491(7) 0.0204(3) Uani 1 1 d .
O3 O 0.3971(2) 0.7356(2) 0.34599(8) 0.0266(4) Uani 1 1 d .

loop_
_atom_site_aniso_label
_atom_site_aniso_U_11
_atom_site_aniso_U_22
_atom_site_aniso_U_33
_atom_site_aniso_U_23
_atom_site_aniso_U_13
_atom_site_aniso_U_12
C1 0.0174(10) 0.0212(10) 0.0199(10) 0.0017(9) 0.0017(8) 0.0030(9)
C2 0.0137(9) 0.0165(10) 0.0217(10) 0.0015(9) 0.0028(8) 0.0018(9)
C3 0.0147(10) 0.0188(10) 0.0175(10) -0.0003(9) -0.0003(8) 0.0010(9)
C4 0.0149(10) 0.0192(10) 0.0139(9) -0.0024(8) -0.0017(8) 0.0012(8)
C5 0.0142(10) 0.0241(11) 0.0169(10) -0.0024(9) 0.0004(8) -0.0018(9)
C6 0.0207(10) 0.0208(10) 0.0133(9) 0.0000(8) 0.0028(8) 0.0004(9)
C7 0.0214(10) 0.0207(10) 0.0147(9) -0.0004(8) 0.0019(9) -0.0013(10)
C8 0.0205(11) 0.0299(12) 0.0148(10) 0.0017(9) -0.0021(8) 0.0014(10)
C9 0.0308(12) 0.0241(11) 0.0136(9) -0.0004(9) 0.0000(9) 0.0061(11)
C10 0.0318(13) 0.0191(11) 0.0207(10) -0.0001(9) -0.0004(10) -0.0030(10)
C11 0.0225(11) 0.0259(11) 0.0189(10) 0.0013(9) -0.0009(9) -0.0036(10)
C12 0.0154(9) 0.0157(9) 0.0266(11) 0.0021(9) -0.0004(8) 0.0024(9)
C13 0.0133(10) 0.0184(11) 0.0237(10) -0.0043(9) -0.0016(9) -0.0011(8)
C14 0.0422(15) 0.0265(12) 0.0258(12) 0.0015(10) -0.0060(11) 0.0080(12)
O1 0.0182(7) 0.0244(8) 0.0237(8) 0.0010(7) -0.0063(6) 0.0046(7)
O2 0.0176(7) 0.0129(7) 0.0308(8) -0.0007(6) 0.0032(6) -0.0013(6)
O3 0.0133(7) 0.0297(8) 0.0367(9) 0.0047(8) 0.0050(7) 0.0032(7)

loop_
_atom_type_symbol
_atom_type_description
_atom_type_scat_dispersion_real
_atom_type_scat_dispersion_imag
_atom_type_scat_source
C C 0.0181 0.0091 'International Tables Vol C Tables 4.2.6.8 and 6.1.1.4'
H H 0.0000 0.0000 'International Tables Vol C Tables 4.2.6.8 and 6.1.1.4'
O O 0.0492 0.0322 'International Tables Vol C Tables 4.2.6.8 and 6.1.1.4'

loop_
_exptl_crystal_face_index_h
_exptl_crystal_face_index_k
_exptl_crystal_face_index_l
_exptl_crystal_face_perp_dist
-4 -1 -2 0.2184
0 5 -1 0.0729
0 -5 1 0.0626
4 1 3 0.2506
0 0 1 0.0469
0 0 -1 0.0386
0 1 -5 0.0611
0 -1 -5 0.0495
0 1 5 0.0645

loop_
_geom_angle_atom_site_label_1
_geom_angle_atom_site_label_2
_geom_angle_atom_site_label_3
_geom_angle
H1A C1 H1B 108.9
C2 C1 H1A 110.9
C2 C1 H1B 110.9
O1 C1 H1A 110.9
O1 C1 H1B 110.9
O1 C1 C2 104.29(16)
C1 C2 H2 110.7
C3 C2 C1 114.79(17)
C3 C2 H2 110.7
O2 C2 C1 101.83(16)
O2 C2 H2 110.7
O2 C2 C3 107.61(16)
C2 C3 H3A 109.5
C2 C3 H3B 109.5
H3A C3 H3B 108.1
C4 C3 C2 110.86(16)
C4 C3 H3A 109.5
C4 C3 H3B 109.5
C5 C4 C3 125.55(19)
C5 C4 C13 118.02(19)
C13 C4 C3 116.29(17)
C4 C5 H5 116.5
C4 C5 C6 127.0(2)
C6 C5 H5 116.5
C7 C6 C5 122.2(2)
C11 C6 C5 120.01(19)
C11 C6 C7 117.8(2)
C6 C7 H7 119.5
C8 C7 C6 121.0(2)
C8 C7 H7 119.5
C7 C8 H8 119.5
C7 C8 C9 121.0(2)
C9 C8 H8 119.5
C8 C9 C14 121.0(2)
C10 C9 C8 117.9(2)
C10 C9 C14 121.1(2)
C9 C10 H10 119.2
C11 C10 C9 121.6(2)
C11 C10 H10 119.2
C6 C11 H11 119.7
C10 C11 C6 120.7(2)
C10 C11 H11 119.7
C13 C12 H12 110.9
O1 C12 H12 110.9
O1 C12 C13 107.45(16)
O2 C12 H12 110.9
O2 C12 C13 110.27(18)
O2 C12 O1 106.38(16)
C4 C13 C12 115.14(17)
O3 C13 C4 124.2(2)
O3 C13 C12 120.58(19)
C9 C14 H14A 109.5
C9 C14 H14B 109.5
C9 C14 H14C 109.5
H14A C14 H14B 109.5
H14A C14 H14C 109.5
H14B C14 H14C 109.5
C12 O1 C1 105.87(15)
C12 O2 C2 101.84(15)

loop_
_geom_bond_atom_site_label_1
_geom_bond_atom_site_label_2
_geom_bond_distance
C1 H1A 0.9700
C1 H1B 0.9700
C1 C2 1.532(3)
C1 O1 1.446(3)
C2 H2 0.9800
C2 C3 1.518(3)
C2 O2 1.451(2)
C3 H3A 0.9700
C3 H3B 0.9700
C3 C4 1.512(3)
C4 C5 1.344(3)
C4 C13 1.495(3)
C5 H5 0.9300
C5 C6 1.470(3)
C6 C7 1.401(3)
C6 C11 1.397(3)
C7 H7 0.9300
C7 C8 1.387(3)
C8 H8 0.9300
C8 C9 1.392(3)
C9 C10 1.390(3)
C9 C14 1.509(3)
C10 H10 0.9300
C10 C11 1.386(3)
C11 H11 0.9300
C12 H12 0.9800
C12 C13 1.529(3)
C12 O1 1.421(3)
C12 O2 1.404(2)
C13 O3 1.215(3)
C14 H14A 0.9600
C14 H14B 0.9600
C14 H14C 0.9600

loop_
_geom_torsion_atom_site_label_1
_geom_torsion_atom_site_label_2
_geom_torsion_atom_site_label_3
_geom_torsion_atom_site_label_4
_geom_torsion
C1 C2 C3 C4 -55.8(2)
C1 C2 O2 C12 40.83(19)
C2 C1 O1 C12 -2.2(2)
C2 C3 C4 C5 148.7(2)
C2 C3 C4 C13 -26.8(2)
C3 C2 O2 C12 -80.23(19)
C3 C4 C5 C6 5.1(3)
C3 C4 C13 C12 20.0(3)
C3 C4 C13 O3 -163.04(19)
C4 C5 C6 C7 37.1(3)
C4 C5 C6 C11 -145.4(2)
C5 C4 C13 C12 -155.87(19)
C5 C4 C13 O3 21.1(3)
C5 C6 C7 C8 179.23(19)
C5 C6 C11 C10 -179.9(2)
C6 C7 C8 C9 0.2(3)
C7 C6 C11 C10 -2.3(3)
C7 C8 C9 C10 -1.5(3)
C7 C8 C9 C14 177.7(2)
C8 C9 C10 C11 1.0(3)
C9 C10 C11 C6 1.0(3)
C11 C6 C7 C8 1.7(3)
C13 C4 C5 C6 -179.50(19)
C13 C12 O1 C1 -89.20(18)
C13 C12 O2 C2 71.80(19)
C14 C9 C10 C11 -178.3(2)
O1 C1 C2 C3 92.23(19)
O1 C1 C2 O2 -23.7(2)
O1 C12 C13 C4 72.2(2)
O1 C12 C13 O3 -104.9(2)
O1 C12 O2 C2 -44.4(2)
O2 C2 C3 C4 56.8(2)
O2 C12 C13 C4 -43.3(2)
O2 C12 C13 O3 139.6(2)
O2 C12 O1 C1 28.9(2)

loop_
_exptl_oxdiff_crystal_face_indexfrac_h
_exptl_oxdiff_crystal_face_indexfrac_k
_exptl_oxdiff_crystal_face_indexfrac_l
_exptl_oxdiff_crystal_face_x
_exptl_oxdiff_crystal_face_y
_exptl_oxdiff_crystal_face_z
-4.0021 -1.0011 -1.9996 -0.0258 0.0457 0.9796
0.0015 5.0010 -0.9993 0.1976 -0.9490 -0.1362
-0.0015 -5.0010 0.9993 -0.1976 0.9490 0.1362
4.0023 1.0011 2.9991 -0.0414 -0.0532 -0.9906
0.0002 0.0000 0.9996 -0.0673 -0.0075 -0.0110
-0.0002 -0.0000 -0.9996 0.0673 0.0075 0.0110
-0.0007 1.0001 -4.9978 0.3623 -0.1540 0.0256
-0.0014 -1.0003 -4.9979 0.3102 0.2286 0.0845
0.0014 1.0003 4.9979 -0.3102 -0.2286 -0.0845
